data_1532197
loop_
_publ_author_name
'Vecchione, A.'
'Gombos, M.'
'Pace, S.'
'Stephens, P.W.'
'Marchese, L.'
'Cerrato, G.'
'Tedesco, C.'
'Noce, C.'

_publ_section_title
;
 Crystal structure and morphology of the Nd Sr2 Ru Cu2 Oy compound
;
_journal_name_full 'The European Physical Journal B'
_journal_page_first 51
_journal_page_last 55
_journal_volume 26
_journal_year 2002
_chemical_formula_sum 'Cu0.67 Nd0.33 O3 Ru0.33 Sr0.67'
_chemical_name_systematic '(Nd0.33 Sr0.67) (Ru0.33 Cu0.67) O3'
_space_group_IT_number 221
_symmetry_space_group_name_Hall '-P 4 2 3'
_symmetry_space_group_name_H-M 'P m -3 m'
_cell_angle_alpha 90
_cell_angle_beta 90
_cell_angle_gamma 90
_cell_formula_units_Z 1
_cell_length_a 3.90727
_cell_length_b 3.90727
_cell_length_c 3.90727
_cell_volume 59.651
_citation_journal_id_ASTM EPJBFY
_cod_data_source_file Vecchione_EPJBFY_2002_1134.cif
_cod_data_source_block Cu0.67Nd0.33O3Ru0.33Sr0.67
_cod_original_cell_volume 59.65135
_cod_database_code 1532197

loop_
_symmetry_equiv_pos_as_xyz
x,y,z
-y,x,z
-x,-y,z
y,-x,z
x,-y,-z
y,x,-z
-x,y,-z
-y,-x,-z
z,x,y
-x,z,y
-z,-x,y
x,-z,y
z,-x,-y
x,z,-y
-z,x,-y
-x,-z,-y
y,z,x
y,-z,-x
z,y,-x
-y,z,-x
-z,-y,-x
-y,-z,x
z,-y,x
-z,y,x
-x,-y,-z
y,-x,-z
x,y,-z
-y,x,-z
-x,y,z
-y,-x,z
x,-y,z
y,x,z
-z,-x,-y
x,-z,-y
z,x,-y
-x,z,-y
-z,x,y
-x,-z,y
z,-x,y
x,z,y
-y,-z,-x
-y,z,x
-z,-y,x
y,-z,x
z,y,x
y,z,-x
-z,y,-x
z,-y,-x

loop_
_atom_site_label
_atom_site_type_symbol
_atom_site_fract_x
_atom_site_fract_y
_atom_site_fract_z
_atom_site_occupancy
_atom_site_U_iso_or_equiv
Sr1 Sr+2 0.5 0.5 0.5 0.67 0.0
Ru1 Ru+6 0 0 0 0.33 0.0
Nd1 Nd+3 0.5 0.5 0.5 0.33 0.0
O1 O-2 0 0 0.5 1 0.0
Cu1 Cu+2 0 0 0 0.67 0.0
